data_1511761
loop_
_publ_author_name
'Enrique J. Baran'
'Roberto C. Mercader'
'Francisco Hueso-Ure\~na'
'Miguel N. Moreno-Carretero'
'Miguel Quir\'os'
'Juan M. Salas'

_publ_section_title
;
 Crystal Structure, Raman and 57Fe M\"ossbauer Spectra of the FeII Complex
 of Iso-orotic Acid
;
_journal_name_full Polyhedron
_journal_page_first 1717
_journal_page_last 1721
_journal_paper_doi 10.1016/0277-5387(95)00402-5
_journal_volume 15
_journal_year 1996
_chemical_formula_sum 'C10 H14 Fe N4 O12'
_chemical_formula_weight 438.1
_space_group_IT_number 2
_symmetry_cell_setting triclinic
_symmetry_space_group_name_Hall '-P 1'
_symmetry_space_group_name_H-M 'P -1'
_atom_sites_solution_hydrogens mixed
_atom_sites_solution_primary heavy
_atom_sites_solution_secondary difmap
_cell_angle_alpha 74.65(5)
_cell_angle_beta 88.96(4)
_cell_angle_gamma 84.65(9)
_cell_formula_units_Z 1
_cell_length_a 5.036(4)
_cell_length_b 9.626(10)
_cell_length_c 8.128(4)
_cell_measurement_temperature 292(2)
_cell_volume 378.3(5)
_diffrn_measurement_device_type 'Nicolet Siemens P4'
_diffrn_radiation_type MoK\a
_diffrn_radiation_wavelength 0.71073
_diffrn_reflns_limit_h_max 6
_diffrn_reflns_limit_h_min -1
_diffrn_reflns_limit_k_max 13
_diffrn_reflns_limit_k_min -13
_diffrn_reflns_limit_l_max 11
_diffrn_reflns_limit_l_min -11
_diffrn_reflns_number 2796
_diffrn_reflns_theta_max 30.00
_exptl_absorpt_coefficient_mu 1.079
_exptl_absorpt_correction_type none
_exptl_crystal_colour orange
_exptl_crystal_density_diffrn 1.92
_exptl_crystal_density_method 'not measured'
_exptl_crystal_description plate
_exptl_crystal_F_000 224
_exptl_crystal_size_max 0.17
_exptl_crystal_size_mid 0.10
_exptl_crystal_size_min 0.02
_refine_diff_density_max 2.32
_refine_diff_density_min -0.97
_refine_ls_extinction_method none
_refine_ls_goodness_of_fit_ref 1.58
_refine_ls_hydrogen_treatment mixed
_refine_ls_matrix_type full
_refine_ls_number_reflns 1646
_refine_ls_R_factor_all 0.095
_refine_ls_R_factor_gt 0.078
_refine_ls_shift/su_max 0.000
_refine_ls_shift/su_mean 0.000
_refine_ls_structure_factor_coef F
_refine_ls_weighting_details 'calc w=1/[\s^2^(Fo^2^)+0.005(Fo^2^)]'
_refine_ls_weighting_scheme calc
_refine_ls_wR_factor_ref 0.087
_reflns_number_gt 1646
_reflns_number_total 2102
_reflns_threshold_expression >2sigma(I)
_cod_data_source_file feorot.cif
_cod_data_source_block feorot
_cod_database_code 1511761

loop_
_symmetry_equiv_pos_as_xyz
'x, y, z'
'-x, -y, -z'

loop_
_atom_site_label
_atom_site_type_symbol
_atom_site_fract_x
_atom_site_fract_y
_atom_site_fract_z
_atom_site_U_iso_or_equiv
_atom_site_adp_type
Fe Fe 0 0 0 0.0211(4) Uani
N1 N -0.0012(10) -0.5978(5) 0.2961(6) 0.025(1) Uani
H1 H 0.0410 -0.6969 0.3582 0.050 Uiso
C2 C -0.2100(11) -0.5641(6) 0.1846(7) 0.021(2) Uani
O2 O -0.3492(9) -0.6558(4) 0.1598(6) 0.029(1) Uani
N3 N -0.2483(10) -0.4232(5) 0.0952(6) 0.022(1) Uani
H3 H -0.3890 -0.3982 0.0115 0.050 Uiso
C4 C -0.1060(11) -0.3122(6) 0.1132(7) 0.020(2) Uani
O4 O -0.1638(9) -0.1919(4) 0.0128(6) 0.027(1) Uani
C5 C 0.1064(11) -0.3534(6) 0.2391(7) 0.020(2) Uani
C51 C 0.2818(12) -0.2481(6) 0.2794(8) 0.024(2) Uani
O51 O 0.2507(9) -0.1153(5) 0.1941(6) 0.029(1) Uani
O52 O 0.4539(11) -0.2964(5) 0.3923(7) 0.039(2) Uani
C6 C 0.1488(12) -0.4945(6) 0.3230(7) 0.023(2) Uani
H6 H 0.2917 -0.5234 0.4050 0.050 Uiso
O1W O 0.2934(10) -0.0376(5) -0.1887(6) 0.033(1) Uani
H11W H 0.3122 -0.1396 -0.1786 0.050 Uiso
H12W H 0.4457 0.0132 -0.1905 0.050 Uiso
O2W O 0.2028(25) -0.8683(9) 0.4540(11) 0.104(4) Uani
H21W H 0.3063 -0.7978 0.4711 0.050 Uiso
H22W H 0.1978 -0.9418 0.5588 0.050 Uiso

loop_
_atom_site_aniso_label
_atom_site_aniso_U_11
_atom_site_aniso_U_22
_atom_site_aniso_U_33
_atom_site_aniso_U_23
_atom_site_aniso_U_13
_atom_site_aniso_U_12
Fe 0.0212(7) 0.0139(5) 0.0262(6) -0.041(4) -0.078(4) -0.007(4)
N1 0.027(3) 0.020(2) 0.025(2) -0.002(2) -0.006(2) -0.002(2)
C2 0.021(3) 0.021(2) 0.020(2) -0.001(2) -0.001(2) -0.004(2)
O2 0.031(2) 0.019(2) 0.037(2) -0.006(2) -0.008(2) -0.004(2)
N3 0.021(2) 0.018(2) 0.026(2) -0.001(2) -0.008(2) -0.003(2)
C4 0.018(3) 0.018(2) 0.024(2) 0.000(2) -0.006(2) -0.004(2)
O4 0.032(2) 0.012(2) 0.034(2) -0.004(1) -0.016(2) -0.001(1)
C5 0.017(3) 0.022(2) 0.021(2) -0.004(2) -0.002(2) -0.006(2)
C51 0.020(3) 0.022(2) 0.028(3) -0.002(2) -0.008(2) -0.005(2)
O51 0.028(2) 0.022(2) 0.035(2) -0.005(2) -0.015(2) 0.000(2)
O52 0.046(3) 0.028(2) 0.040(3) -0.008(2) -0.025(2) 0.001(2)
C6 0.019(3) 0.023(2) 0.024(3) 0.000(2) -0.003(2) -0.004(2)
O1W 0.032(3) 0.025(2) 0.043(3) -0.003(2) -0.007(2) -0.011(2)
O2W 0.160(10) 0.061(5) 0.063(5) 0.045(6) -0.014(5) 0.015(4)

loop_
_geom_angle_atom_site_label_1
_geom_angle_atom_site_label_2
_geom_angle_atom_site_label_3
_geom_angle
O4 Fe O51 87.1(2)
O4 Fe O1W 92.2(2)
O51 Fe O1W 90.5(2)
C2 N1 C6 121.9(5)
N1 C2 O2 122.8(5)
N1 C2 N3 115.5(5)
O2 C2 N3 121.7(5)
C2 N3 C4 126.5(5)
N3 C4 O4 116.4(5)
N3 C4 C5 115.6(4)
O4 C4 C5 127.9(5)
Fe O4 C4 128.0(4)
C4 C5 C51 123.7(4)
C4 C5 C6 117.5(5)
C51 C5 C6 118.8(5)
C5 C51 O51 119.0(5)
C5 C51 O52 117.5(5)
O51 C51 O52 123.5(6)
Fe O51 C51 134.2(4)
N1 C6 C5 123.0(5)

loop_
_geom_bond_atom_site_label_1
_geom_bond_atom_site_label_2
_geom_bond_distance
Fe O4 2.069(5)
Fe O51 2.049(5)
Fe O1W 2.186(6)
N1 C2 1.359(8)
N1 C6 1.367(8)
C2 O2 1.236(8)
C2 N3 1.356(7)
N3 C4 1.381(8)
C4 O4 1.240(6)
C4 C5 1.447(8)
C5 C51 1.506(9)
C5 C6 1.348(7)
C51 O51 1.279(7)
C51 O52 1.240(8)

loop_
_geom_hbond_atom_site_label_D
_geom_hbond_atom_site_label_A
_geom_hbond_site_symmetry_A
_geom_hbond_distance_DA
N1 O2W . 2.70(1)
N3 O2 2445 2.831(7)
O1W O2 2545 2.885(7)
O1W O51 2655 2.834(7)
O2W O52 2666 2.95(1)
O2W O1W 1546 2.950(9)
